data_7226979
loop_
_publ_author_name
'Cui, Shiqiang'
'Tang, Yongjuan'
'Lu, Ruimin'
'Pu, Shouzhi'

_publ_section_title
;
 A multi-addressable diarylethene for selective detection of Al3+ and
 construction of logic circuit
;
_journal_name_full 'RSC Adv.'
_journal_paper_doi 10.1039/C6RA23295G
_journal_year 2016
_chemical_formula_sum 'C35 H25 F6 N3 O5 S'
_chemical_formula_weight 713.64
_chemical_name_systematic
; 
 ? 
;
_space_group_IT_number 2
_symmetry_cell_setting triclinic
_symmetry_space_group_name_Hall '-P 1'
_symmetry_space_group_name_H-M 'P -1'
_atom_sites_solution_hydrogens geom
_atom_sites_solution_primary direct
_atom_sites_solution_secondary difmap
_audit_creation_method SHELXL-97
_audit_update_record
;
2016-09-12 deposited with the CCDC.
2016-10-31 downloaded from the CCDC.
;
_cell_angle_alpha 90.574(5)
_cell_angle_beta 90.342(4)
_cell_angle_gamma 112.714(5)
_cell_formula_units_Z 2
_cell_length_a 7.2652(3)
_cell_length_b 8.7072(5)
_cell_length_c 27.5665(16)
_cell_measurement_reflns_used 5652
_cell_measurement_temperature 293(2)
_cell_measurement_theta_max 25.00
_cell_measurement_theta_min 3.35
_cell_volume 1608.43(16)
_computing_cell_refinement 'Bruker FRAMBO'
_computing_data_collection 'Bruker FRAMBO'
_computing_data_reduction 'Bruker SAINT'
_computing_molecular_graphics 'Bruker SHELXTL'
_computing_publication_material 'Bruker SHELXTL'
_computing_structure_refinement 'SHELXL-97 (Sheldrick, 1997)'
_computing_structure_solution 'SHELXS-97 (Sheldrick, 1990)'
_diffrn_ambient_temperature 293(2)
_diffrn_measured_fraction_theta_full 0.994
_diffrn_measured_fraction_theta_max 0.994
_diffrn_measurement_device_type 'multiwire proportional'
_diffrn_measurement_method 'phi and omega scans'
_diffrn_radiation_monochromator graphite
_diffrn_radiation_source 'fine-focus sealed tube'
_diffrn_radiation_type MoK\a
_diffrn_radiation_wavelength 0.71073
_diffrn_reflns_av_R_equivalents 0.0278
_diffrn_reflns_av_sigmaI/netI 0.0391
_diffrn_reflns_limit_h_max 8
_diffrn_reflns_limit_h_min -8
_diffrn_reflns_limit_k_max 10
_diffrn_reflns_limit_k_min -10
_diffrn_reflns_limit_l_max 32
_diffrn_reflns_limit_l_min -32
_diffrn_reflns_number 15334
_diffrn_reflns_theta_full 25.00
_diffrn_reflns_theta_max 25.00
_diffrn_reflns_theta_min 3.35
_exptl_absorpt_coefficient_mu 0.184
_exptl_absorpt_correction_T_max 0.9818
_exptl_absorpt_correction_T_min 0.9554
_exptl_absorpt_correction_type none
_exptl_crystal_colour COLORLESS
_exptl_crystal_density_diffrn 1.474
_exptl_crystal_density_method 'not measured'
_exptl_crystal_description BLOCK
_exptl_crystal_F_000 732
_exptl_crystal_size_max 0.25
_exptl_crystal_size_mid 0.20
_exptl_crystal_size_min 0.10
_refine_diff_density_max 0.338
_refine_diff_density_min -0.297
_refine_diff_density_rms 0.045
_refine_ls_extinction_method none
_refine_ls_goodness_of_fit_ref 1.079
_refine_ls_hydrogen_treatment mixed
_refine_ls_matrix_type full
_refine_ls_number_parameters 488
_refine_ls_number_reflns 5652
_refine_ls_number_restraints 0
_refine_ls_restrained_S_all 1.079
_refine_ls_R_factor_all 0.0806
_refine_ls_R_factor_gt 0.0586
_refine_ls_shift/su_max 0.000
_refine_ls_shift/su_mean 0.000
_refine_ls_structure_factor_coef Fsqd
_refine_ls_weighting_details 'calc w=1/[\s^2^(Fo^2^)+(0.0585P)^2^+0.9517P] where P=(Fo^2^+2Fc^2^)/3'
_refine_ls_weighting_scheme calc
_refine_ls_wR_factor_gt 0.1423
_refine_ls_wR_factor_ref 0.1568
_reflns_number_gt 4160
_reflns_number_total 5652
_reflns_threshold_expression >2sigma(I)
_cod_data_source_file c6ra23295g1.cif
_cod_data_source_block yangpinguan
_cod_depositor_comments
;
The following automatic conversions were performed:

'_symmetry_cell_setting' value 'Triclinic' changed to 'triclinic'
according to
/usr/data/users/saulius/crontab/automatic-downloads/rss-feeds/RSC/lib/dictionaries/cif_core.dic
dictionary named 'cif_core.dic' version 2.4.2 from 2011-04-26.

Automatic conversion script
Id: cif_fix_values 4268 2015-11-12 08:31:59Z antanas 
;
_cod_original_cell_volume 1608.43(15)
_cod_original_sg_symbol_H-M P-1
_cod_database_code 7226979

loop_
_symmetry_equiv_pos_as_xyz
'x, y, z'
'-x, -y, -z'

loop_
_atom_site_label
_atom_site_type_symbol
_atom_site_fract_x
_atom_site_fract_y
_atom_site_fract_z
_atom_site_U_iso_or_equiv
_atom_site_adp_type
_atom_site_occupancy
_atom_site_symmetry_multiplicity
_atom_site_calc_flag
_atom_site_refinement_flags
_atom_site_disorder_assembly
_atom_site_disorder_group
O5 O 0.0460(3) 0.1023(3) 0.45811(8) 0.0672(6) Uani 1 1 d . . .
S1 S 0.71964(11) 0.66149(11) 0.23481(3) 0.0558(3) Uani 1 1 d . . .
O4 O 0.9311(3) 1.3070(2) 0.53291(7) 0.0453(5) Uani 1 1 d . . .
O3 O 0.4533(3) 1.2632(3) 0.48873(8) 0.0594(6) Uani 1 1 d . . .
N3 N 0.6749(3) 1.1564(3) 0.46104(8) 0.0446(6) Uani 1 1 d . . .
H3A H 0.7906 1.1521 0.4644 0.054 Uiso 1 1 calc R . .
N2 N 0.5465(4) 1.0672(3) 0.42502(8) 0.0460(6) Uani 1 1 d . . .
C21 C 0.5319(4) 0.7962(3) 0.32295(10) 0.0406(6) Uani 1 1 d . . .
H21A H 0.6589 0.7952 0.3263 0.049 Uiso 1 1 calc R . .
C24 C 0.7620(4) 1.3425(3) 0.52897(9) 0.0391(6) Uani 1 1 d . . .
C25 C 0.7615(4) 1.4562(3) 0.56211(10) 0.0410(6) Uani 1 1 d . . .
H25A H 0.6642 1.5001 0.5659 0.049 Uiso 1 1 calc R . .
C26 C 0.9398(4) 1.4965(3) 0.59033(9) 0.0386(6) Uani 1 1 d . . .
C27 C 1.0377(4) 1.4036(3) 0.57096(10) 0.0421(7) Uani 1 1 d . . .
O2 O 0.2143(4) 0.9814(3) 0.38056(8) 0.0714(7) Uani 1 1 d . . .
H2B H 0.1009 0.9700 0.3725 0.107 Uiso 1 1 calc R . .
C15 C 0.4725(4) 0.6081(3) 0.24962(10) 0.0429(7) Uani 1 1 d . . .
C28 C 1.0265(4) 1.6027(3) 0.63159(10) 0.0424(7) Uani 1 1 d . . .
C23 C 0.6157(4) 1.2514(3) 0.49122(10) 0.0415(6) Uani 1 1 d . . .
C19 C 0.2807(4) 0.8916(3) 0.35025(10) 0.0465(7) Uani 1 1 d . . .
C16 C 0.4099(4) 0.7056(3) 0.28505(9) 0.0394(6) Uani 1 1 d . . .
C20 C 0.4707(4) 0.8886(3) 0.35613(9) 0.0387(6) Uani 1 1 d . . .
C22 C 0.6045(4) 0.9825(3) 0.39485(10) 0.0462(7) Uani 1 1 d . . .
H22A H 0.7316 0.9813 0.3978 0.055 Uiso 1 1 calc R . .
C17 C 0.2215(4) 0.7105(4) 0.28087(11) 0.0483(7) Uani 1 1 d . . .
H17A H 0.1367 0.6513 0.2558 0.058 Uiso 1 1 calc R . .
C10 C 0.3692(4) 0.2677(3) 0.15761(10) 0.0462(7) Uani 1 1 d . A .
C14 C 0.3569(4) 0.4713(3) 0.22348(10) 0.0433(7) Uani 1 1 d . . .
H14A H 0.2191 0.4215 0.2267 0.052 Uiso 1 1 calc R . .
C11 C 0.4654(4) 0.4104(3) 0.19073(10) 0.0422(7) Uani 1 1 d . . .
C18 C 0.1579(4) 0.8005(4) 0.31278(11) 0.0529(8) Uani 1 1 d . . .
H18A H 0.0305 0.8006 0.3093 0.063 Uiso 1 1 calc R . .
C12 C 0.6662(4) 0.4997(4) 0.19361(10) 0.0482(7) Uani 1 1 d . . .
C3 C 0.5327(5) 0.3827(4) 0.07878(10) 0.0524(8) Uani 1 1 d . . .
C29 C 0.9404(5) 1.7035(4) 0.65410(11) 0.0532(8) Uani 1 1 d . . .
H29A H 0.8224 1.7062 0.6417 0.064 Uiso 1 1 calc R . .
C33 C 1.2094(4) 1.6031(4) 0.65003(10) 0.0479(7) Uani 1 1 d . . .
C35 C 1.2206(4) 1.4043(4) 0.58773(12) 0.0541(8) Uani 1 1 d . . .
H35A H 1.2825 1.3407 0.5730 0.065 Uiso 1 1 calc R . .
C6 C 0.4038(5) 0.2530(4) 0.11025(11) 0.0488(7) Uani 1 1 d . A .
C34 C 1.3016(5) 1.5043(4) 0.62701(12) 0.0551(8) Uani 1 1 d . . .
H34A H 1.4227 1.5083 0.6394 0.066 Uiso 1 1 calc R . .
C32 C 1.2950(5) 1.7018(4) 0.69154(11) 0.0617(9) Uani 1 1 d . . .
H32A H 1.4140 1.7022 0.7043 0.074 Uiso 1 1 calc R . .
F1 F 0.354(2) 0.0080(17) 0.0641(4) 0.091(3) Uani 0.57(2) 1 d P A 1
C30 C 1.0288(6) 1.7983(4) 0.69431(12) 0.0656(10) Uani 1 1 d . . .
H30A H 0.9701 1.8643 0.7091 0.079 Uiso 1 1 calc R . .
C31 C 1.2065(6) 1.7961(4) 0.71313(12) 0.0685(10) Uani 1 1 d . . .
H31A H 1.2647 1.8595 0.7406 0.082 Uiso 1 1 calc R . .
F6 F 0.0388(4) 0.1397(3) 0.18531(12) 0.1324(13) Uani 1 1 d . A .
C4 C 0.5242(6) 0.5362(4) 0.07315(12) 0.0689(10) Uani 1 1 d . . .
C2 C 0.6870(5) 0.3845(5) 0.04794(12) 0.0698(10) Uani 1 1 d . . .
F5 F 0.2292(19) 0.0699(12) 0.2190(3) 0.106(3) Uani 0.57(2) 1 d P A 1
C13 C 0.8338(5) 0.4683(5) 0.16925(13) 0.0730(11) Uani 1 1 d . . .
H13A H 0.7794 0.3738 0.1477 0.110 Uiso 1 1 calc R . .
H13B H 0.9161 0.4466 0.1934 0.110 Uiso 1 1 calc R . .
H13C H 0.9128 0.5645 0.1511 0.110 Uiso 1 1 calc R . .
N1 N 0.7683(5) 0.5273(4) 0.02610(11) 0.0851(10) Uani 1 1 d . . .
C9 C 0.2056(7) 0.1126(4) 0.17539(15) 0.0783(12) Uani 1 1 d . . .
O1 O 0.6630(5) 0.6252(4) 0.04179(11) 0.1059(10) Uani 1 1 d . . .
C1 C 0.7732(7) 0.2554(6) 0.03917(17) 0.0988(14) Uani 1 1 d . . .
H1B H 0.8792 0.2964 0.0162 0.148 Uiso 1 1 calc R . .
H1C H 0.6710 0.1554 0.0266 0.148 Uiso 1 1 calc R . .
H1D H 0.8244 0.2320 0.0691 0.148 Uiso 1 1 calc R . .
C8 C 0.1556(9) -0.0092(5) 0.13264(19) 0.1064(18) Uani 1 1 d . A .
F3 F 0.2347(12) -0.1226(5) 0.14614(16) 0.243(3) Uani 1 1 d . . .
C7 C 0.2720(7) 0.0843(4) 0.09071(15) 0.0768(12) Uani 1 1 d . . .
F4 F -0.003(2) -0.1278(9) 0.1308(3) 0.137(5) Uani 0.57(2) 1 d P A 1
F2 F 0.1217(13) 0.1015(13) 0.0636(4) 0.115(3) Uani 0.57(2) 1 d P A 1
C5 C 0.3941(8) 0.6156(5) 0.09335(15) 0.0984(15) Uani 1 1 d . . .
H5A H 0.4340 0.7264 0.0810 0.148 Uiso 1 1 calc R . .
H5B H 0.4058 0.6205 0.1281 0.148 Uiso 1 1 calc R . .
H5C H 0.2581 0.5516 0.0841 0.148 Uiso 1 1 calc R . .
F4' F -0.0439(13) -0.019(4) 0.1159(4) 0.171(10) Uani 0.43(2) 1 d P A 2
F5' F 0.282(3) 0.033(2) 0.2066(8) 0.163(7) Uani 0.43(2) 1 d P A 2
F1' F 0.411(4) -0.002(2) 0.0826(9) 0.138(7) Uani 0.43(2) 1 d P A 2
F2' F 0.202(4) 0.0784(18) 0.0470(5) 0.174(9) Uani 0.43(2) 1 d P A 2

loop_
_atom_site_aniso_label
_atom_site_aniso_U_11
_atom_site_aniso_U_22
_atom_site_aniso_U_33
_atom_site_aniso_U_23
_atom_site_aniso_U_13
_atom_site_aniso_U_12
O5 0.0667(14) 0.0854(16) 0.0615(15) -0.0178(12) 0.0010(11) 0.0430(13)
S1 0.0436(4) 0.0722(6) 0.0510(5) -0.0232(4) -0.0050(3) 0.0224(4)
O4 0.0454(11) 0.0494(11) 0.0435(11) -0.0134(9) -0.0017(9) 0.0213(9)
O3 0.0448(12) 0.0705(14) 0.0634(14) -0.0212(11) -0.0091(10) 0.0233(11)
N3 0.0491(14) 0.0438(13) 0.0385(13) -0.0116(11) -0.0026(10) 0.0155(11)
N2 0.0607(15) 0.0384(13) 0.0331(13) -0.0067(11) -0.0027(11) 0.0130(11)
C21 0.0397(15) 0.0422(15) 0.0396(15) -0.0045(13) -0.0018(12) 0.0156(12)
C24 0.0386(14) 0.0417(15) 0.0363(15) -0.0038(12) 0.0023(11) 0.0148(12)
C25 0.0411(15) 0.0424(15) 0.0401(15) -0.0064(13) 0.0040(12) 0.0167(13)
C26 0.0434(15) 0.0395(15) 0.0310(14) -0.0019(12) 0.0033(11) 0.0141(12)
C27 0.0449(15) 0.0438(16) 0.0359(15) -0.0048(13) 0.0007(12) 0.0153(13)
O2 0.0803(16) 0.0865(17) 0.0673(16) -0.0234(13) 0.0050(12) 0.0546(14)
C15 0.0479(16) 0.0489(16) 0.0362(15) -0.0061(13) -0.0024(12) 0.0237(14)
C28 0.0528(17) 0.0362(15) 0.0316(14) -0.0023(12) 0.0039(12) 0.0099(13)
C23 0.0428(16) 0.0411(15) 0.0371(15) -0.0049(12) 0.0014(12) 0.0124(13)
C19 0.0575(18) 0.0441(16) 0.0421(16) -0.0060(13) 0.0074(13) 0.0242(14)
C16 0.0466(16) 0.0386(15) 0.0334(14) -0.0053(12) 0.0007(12) 0.0172(12)
C20 0.0458(15) 0.0335(14) 0.0340(14) -0.0028(12) 0.0009(12) 0.0123(12)
C22 0.0576(18) 0.0409(15) 0.0365(16) -0.0066(13) 0.0001(13) 0.0152(14)
C17 0.0474(17) 0.0563(18) 0.0432(16) -0.0163(14) -0.0091(13) 0.0227(14)
C10 0.0599(18) 0.0418(16) 0.0400(16) -0.0056(13) 0.0066(13) 0.0233(14)
C14 0.0473(16) 0.0456(16) 0.0377(15) -0.0083(13) 0.0019(12) 0.0188(13)
C11 0.0533(17) 0.0441(16) 0.0324(14) -0.0033(12) 0.0009(12) 0.0226(14)
C18 0.0457(17) 0.067(2) 0.0532(19) -0.0138(16) -0.0070(14) 0.0309(15)
C12 0.0540(18) 0.0629(19) 0.0344(15) -0.0087(14) -0.0014(13) 0.0303(16)
C3 0.072(2) 0.0545(19) 0.0339(16) -0.0061(14) 0.0024(14) 0.0275(16)
C29 0.065(2) 0.0490(17) 0.0408(17) -0.0082(14) 0.0090(14) 0.0171(15)
C33 0.0523(17) 0.0457(17) 0.0371(16) 0.0016(13) -0.0028(13) 0.0095(14)
C35 0.0504(18) 0.0579(19) 0.057(2) -0.0073(16) -0.0027(15) 0.0251(15)
C6 0.0610(19) 0.0443(16) 0.0443(17) -0.0093(14) 0.0033(14) 0.0240(15)
C34 0.0488(17) 0.0590(19) 0.0553(19) 0.0012(16) -0.0110(15) 0.0187(15)
C32 0.072(2) 0.0550(19) 0.0423(18) 0.0034(16) -0.0105(16) 0.0071(17)
F1 0.123(6) 0.069(6) 0.075(5) -0.035(5) 0.025(4) 0.031(4)
C30 0.093(3) 0.0525(19) 0.0435(19) -0.0134(15) 0.0114(18) 0.0192(18)
C31 0.095(3) 0.056(2) 0.0343(17) -0.0079(16) -0.0070(18) 0.007(2)
F6 0.0918(18) 0.0902(18) 0.175(3) -0.0552(19) 0.0632(19) -0.0083(15)
C4 0.100(3) 0.063(2) 0.0435(19) 0.0020(17) 0.0044(18) 0.031(2)
C2 0.074(2) 0.086(3) 0.048(2) -0.0108(19) 0.0074(17) 0.029(2)
F5 0.186(7) 0.057(4) 0.060(3) 0.010(3) 0.062(4) 0.029(4)
C13 0.055(2) 0.103(3) 0.070(2) -0.032(2) -0.0048(17) 0.042(2)
N1 0.100(3) 0.084(2) 0.059(2) 0.0070(18) 0.0270(18) 0.021(2)
C9 0.100(3) 0.050(2) 0.070(3) -0.0119(19) 0.029(2) 0.014(2)
O1 0.153(3) 0.081(2) 0.074(2) 0.0136(16) 0.0184(19) 0.035(2)
C1 0.101(3) 0.119(4) 0.087(3) -0.009(3) 0.029(2) 0.054(3)
C8 0.143(4) 0.045(2) 0.106(4) -0.025(2) 0.048(3) 0.009(3)
F3 0.521(10) 0.128(3) 0.149(4) 0.038(3) 0.136(5) 0.199(5)
C7 0.110(3) 0.051(2) 0.062(2) -0.0207(18) 0.016(2) 0.023(2)
F4 0.158(8) 0.051(4) 0.127(6) -0.031(3) 0.040(5) -0.041(4)
F2 0.097(5) 0.120(5) 0.112(7) -0.052(5) -0.054(4) 0.028(3)
C5 0.165(5) 0.089(3) 0.075(3) 0.004(2) 0.009(3) 0.086(3)
F4' 0.067(5) 0.28(2) 0.116(8) -0.076(11) 0.001(4) 0.017(8)
F5' 0.243(16) 0.080(7) 0.135(13) 0.049(8) -0.040(10) 0.028(8)
F1' 0.192(17) 0.057(5) 0.172(17) -0.003(10) 0.076(12) 0.055(9)
F2' 0.28(2) 0.088(8) 0.067(7) -0.024(5) -0.044(9) -0.023(10)

loop_
_atom_type_symbol
_atom_type_description
_atom_type_scat_dispersion_real
_atom_type_scat_dispersion_imag
_atom_type_scat_source
C C 0.0033 0.0016 'International Tables Vol C Tables 4.2.6.8 and 6.1.1.4'
H H 0.0000 0.0000 'International Tables Vol C Tables 4.2.6.8 and 6.1.1.4'
N N 0.0061 0.0033 'International Tables Vol C Tables 4.2.6.8 and 6.1.1.4'
O O 0.0106 0.0060 'International Tables Vol C Tables 4.2.6.8 and 6.1.1.4'
F F 0.0171 0.0103 'International Tables Vol C Tables 4.2.6.8 and 6.1.1.4'
S S 0.1246 0.1234 'International Tables Vol C Tables 4.2.6.8 and 6.1.1.4'

loop_
_geom_angle_atom_site_label_1
_geom_angle_atom_site_label_2
_geom_angle_atom_site_label_3
_geom_angle
C12 S1 C15 93.27(14)
C27 O4 C24 105.08(19)
C23 N3 N2 118.5(2)
C23 N3 H3A 120.8
N2 N3 H3A 120.8
C22 N2 N3 118.9(3)
C16 C21 C20 122.4(3)
C16 C21 H21A 118.8
C20 C21 H21A 118.8
C25 C24 O4 111.8(2)
C25 C24 C23 131.4(3)
O4 C24 C23 116.9(2)
C24 C25 C26 106.4(2)
C24 C25 H25A 126.8
C26 C25 H25A 126.8
C27 C26 C25 106.0(2)
C27 C26 C28 118.9(3)
C25 C26 C28 135.2(3)
O4 C27 C26 110.8(2)
O4 C27 C35 123.9(2)
C26 C27 C35 125.3(3)
C19 O2 H2B 109.5
C14 C15 C16 128.5(3)
C14 C15 S1 109.6(2)
C16 C15 S1 121.9(2)
C29 C28 C33 119.2(3)
C29 C28 C26 123.7(3)
C33 C28 C26 117.1(2)
O3 C23 N3 124.4(2)
O3 C23 C24 120.6(2)
N3 C23 C24 115.0(2)
O2 C19 C18 119.3(3)
O2 C19 C20 121.2(3)
C18 C19 C20 119.5(2)
C21 C16 C17 117.4(2)
C21 C16 C15 123.0(2)
C17 C16 C15 119.6(2)
C21 C20 C19 118.4(2)
C21 C20 C22 120.3(3)
C19 C20 C22 121.3(2)
N2 C22 C20 119.6(3)
N2 C22 H22A 120.2
C20 C22 H22A 120.2
C18 C17 C16 121.5(3)
C18 C17 H17A 119.2
C16 C17 H17A 119.2
C6 C10 C11 128.8(3)
C6 C10 C9 110.9(3)
C11 C10 C9 120.3(3)
C15 C14 C11 114.2(3)
C15 C14 H14A 122.9
C11 C14 H14A 122.9
C12 C11 C14 112.4(2)
C12 C11 C10 124.3(2)
C14 C11 C10 123.2(3)
C17 C18 C19 120.9(3)
C17 C18 H18A 119.6
C19 C18 H18A 119.6
C11 C12 C13 129.6(3)
C11 C12 S1 110.5(2)
C13 C12 S1 119.8(2)
C4 C3 C2 104.5(3)
C4 C3 C6 125.0(3)
C2 C3 C6 130.5(3)
C30 C29 C28 120.6(3)
C30 C29 H29A 119.7
C28 C29 H29A 119.7
C32 C33 C28 118.4(3)
C32 C33 C34 121.5(3)
C28 C33 C34 120.0(3)
C34 C35 C27 115.6(3)
C34 C35 H35A 122.2
C27 C35 H35A 122.2
C10 C6 C3 127.1(3)
C10 C6 C7 110.9(3)
C3 C6 C7 121.7(3)
C35 C34 C33 123.1(3)
C35 C34 H34A 118.5
C33 C34 H34A 118.5
C31 C32 C33 121.1(3)
C31 C32 H32A 119.5
C33 C32 H32A 119.5
C29 C30 C31 120.3(3)
C29 C30 H30A 119.9
C31 C30 H30A 119.9
C32 C31 C30 120.4(3)
C32 C31 H31A 119.8
C30 C31 H31A 119.8
O1 C4 C3 109.7(3)
O1 C4 C5 116.8(3)
C3 C4 C5 133.4(4)
N1 C2 C3 111.3(3)
N1 C2 C1 118.2(3)
C3 C2 C1 130.4(4)
C12 C13 H13A 109.5
C12 C13 H13B 109.5
H13A C13 H13B 109.5
C12 C13 H13C 109.5
H13A C13 H13C 109.5
H13B C13 H13C 109.5
C2 N1 O1 106.2(3)
F5 C9 F5' 29.6(12)
F5 C9 F6 94.9(5)
F5' C9 F6 122.0(13)
F5 C9 C10 115.4(6)
F5' C9 C10 109.8(9)
F6 C9 C10 111.4(3)
F5 C9 C8 122.4(5)
F5' C9 C8 99.7(11)
F6 C9 C8 106.9(4)
C10 C9 C8 105.0(3)
C4 O1 N1 108.2(3)
C2 C1 H1B 109.5
C2 C1 H1C 109.5
H1B C1 H1C 109.5
C2 C1 H1D 109.5
H1B C1 H1D 109.5
H1C C1 H1D 109.5
F4 C8 F3 85.3(8)
F4 C8 F4' 50.3(7)
F3 C8 F4' 135.4(12)
F4 C8 C7 126.5(6)
F3 C8 C7 107.7(5)
F4' C8 C7 97.3(9)
F4 C8 C9 120.4(5)
F3 C8 C9 103.7(5)
F4' C8 C9 103.6(7)
C7 C8 C9 106.7(3)
F1 C7 F2' 72.7(13)
F1 C7 F2 107.3(6)
F2' C7 F2 36.0(12)
F1 C7 C8 116.4(7)
F2' C7 C8 125.2(11)
F2 C7 C8 100.2(6)
F1 C7 F1' 27.2(10)
F2' C7 F1' 99.9(10)
F2 C7 F1' 134.1(9)
C8 C7 F1' 101.1(9)
F1 C7 C6 117.1(7)
F2' C7 C6 116.7(7)
F2 C7 C6 108.3(5)
C8 C7 C6 106.1(3)
F1' C7 C6 104.1(10)
C4 C5 H5A 109.5
C4 C5 H5B 109.5
H5A C5 H5B 109.5
C4 C5 H5C 109.5
H5A C5 H5C 109.5
H5B C5 H5C 109.5

loop_
_geom_bond_atom_site_label_1
_geom_bond_atom_site_label_2
_geom_bond_distance
S1 C12 1.722(3)
S1 C15 1.725(3)
O4 C27 1.370(3)
O4 C24 1.382(3)
O3 C23 1.225(3)
N3 C23 1.351(3)
N3 N2 1.369(3)
N3 H3A 0.8600
N2 C22 1.283(3)
C21 C16 1.390(4)
C21 C20 1.396(4)
C21 H21A 0.9300
C24 C25 1.341(4)
C24 C23 1.470(4)
C25 C26 1.428(4)
C25 H25A 0.9300
C26 C27 1.373(4)
C26 C28 1.437(4)
C27 C35 1.402(4)
O2 C19 1.351(3)
O2 H2B 0.8200
C15 C14 1.359(4)
C15 C16 1.472(4)
C28 C29 1.402(4)
C28 C33 1.419(4)
C19 C18 1.385(4)
C19 C20 1.400(4)
C16 C17 1.390(4)
C20 C22 1.452(4)
C22 H22A 0.9300
C17 C18 1.369(4)
C17 H17A 0.9300
C10 C6 1.345(4)
C10 C11 1.471(4)
C10 C9 1.502(5)
C14 C11 1.428(4)
C14 H14A 0.9300
C11 C12 1.364(4)
C18 H18A 0.9300
C12 C13 1.507(4)
C3 C4 1.372(5)
C3 C2 1.406(4)
C3 C6 1.456(4)
C29 C30 1.374(4)
C29 H29A 0.9300
C33 C32 1.412(4)
C33 C34 1.425(4)
C35 C34 1.362(4)
C35 H35A 0.9300
C6 C7 1.502(4)
C34 H34A 0.9300
C32 C31 1.358(5)
C32 H32A 0.9300
F1 C7 1.280(13)
C30 C31 1.396(5)
C30 H30A 0.9300
C31 H31A 0.9300
F6 C9 1.350(5)
C4 O1 1.336(4)
C4 C5 1.478(5)
C2 N1 1.307(5)
C2 C1 1.501(5)
F5 C9 1.293(12)
C13 H13A 0.9600
C13 H13B 0.9600
C13 H13C 0.9600
N1 O1 1.414(4)
C9 F5' 1.349(16)
C9 C8 1.522(5)
C1 H1B 0.9600
C1 H1C 0.9600
C1 H1D 0.9600
C8 F4 1.214(9)
C8 F3 1.373(8)
C8 F4' 1.489(14)
C8 C7 1.487(6)
C7 F2' 1.297(13)
C7 F2 1.374(10)
C7 F1' 1.49(2)
C5 H5A 0.9600
C5 H5B 0.9600
C5 H5C 0.9600

loop_
_geom_torsion_atom_site_label_1
_geom_torsion_atom_site_label_2
_geom_torsion_atom_site_label_3
_geom_torsion_atom_site_label_4
_geom_torsion
C23 N3 N2 C22 176.9(2)
C27 O4 C24 C25 0.6(3)
C27 O4 C24 C23 -178.4(2)
O4 C24 C25 C26 -1.0(3)
C23 C24 C25 C26 177.8(3)
C24 C25 C26 C27 1.0(3)
C24 C25 C26 C28 -177.7(3)
C24 O4 C27 C26 0.0(3)
C24 O4 C27 C35 179.3(3)
C25 C26 C27 O4 -0.6(3)
C28 C26 C27 O4 178.3(2)
C25 C26 C27 C35 -179.9(3)
C28 C26 C27 C35 -0.9(4)
C12 S1 C15 C14 0.0(2)
C12 S1 C15 C16 -179.0(2)
C27 C26 C28 C29 179.6(3)
C25 C26 C28 C29 -1.8(5)
C27 C26 C28 C33 -0.5(4)
C25 C26 C28 C33 178.0(3)
N2 N3 C23 O3 0.2(4)
N2 N3 C23 C24 179.8(2)
C25 C24 C23 O3 -6.3(5)
O4 C24 C23 O3 172.4(3)
C25 C24 C23 N3 174.1(3)
O4 C24 C23 N3 -7.1(4)
C20 C21 C16 C17 0.4(4)
C20 C21 C16 C15 179.7(2)
C14 C15 C16 C21 153.1(3)
S1 C15 C16 C21 -28.1(4)
C14 C15 C16 C17 -27.6(4)
S1 C15 C16 C17 151.2(2)
C16 C21 C20 C19 -1.1(4)
C16 C21 C20 C22 -179.4(3)
O2 C19 C20 C21 -178.6(3)
C18 C19 C20 C21 1.6(4)
O2 C19 C20 C22 -0.3(4)
C18 C19 C20 C22 179.9(3)
N3 N2 C22 C20 -179.4(2)
C21 C20 C22 N2 179.8(2)
C19 C20 C22 N2 1.6(4)
C21 C16 C17 C18 -0.2(4)
C15 C16 C17 C18 -179.5(3)
C16 C15 C14 C11 177.7(3)
S1 C15 C14 C11 -1.2(3)
C15 C14 C11 C12 2.2(4)
C15 C14 C11 C10 -177.6(3)
C6 C10 C11 C12 -45.4(5)
C9 C10 C11 C12 136.0(4)
C6 C10 C11 C14 134.3(3)
C9 C10 C11 C14 -44.3(4)
C16 C17 C18 C19 0.7(5)
O2 C19 C18 C17 178.8(3)
C20 C19 C18 C17 -1.4(5)
C14 C11 C12 C13 173.7(3)
C10 C11 C12 C13 -6.6(5)
C14 C11 C12 S1 -2.1(3)
C10 C11 C12 S1 177.7(2)
C15 S1 C12 C11 1.2(2)
C15 S1 C12 C13 -175.0(3)
C33 C28 C29 C30 -1.7(4)
C26 C28 C29 C30 178.1(3)
C29 C28 C33 C32 2.0(4)
C26 C28 C33 C32 -177.9(3)
C29 C28 C33 C34 -178.6(3)
C26 C28 C33 C34 1.5(4)
O4 C27 C35 C34 -177.9(3)
C26 C27 C35 C34 1.3(5)
C11 C10 C6 C3 -6.8(5)
C9 C10 C6 C3 172.0(3)
C11 C10 C6 C7 179.6(3)
C9 C10 C6 C7 -1.7(4)
C4 C3 C6 C10 -52.2(5)
C2 C3 C6 C10 128.3(4)
C4 C3 C6 C7 120.8(4)
C2 C3 C6 C7 -58.7(5)
C27 C35 C34 C33 -0.2(5)
C32 C33 C34 C35 178.2(3)
C28 C33 C34 C35 -1.2(5)
C28 C33 C32 C31 -0.8(5)
C34 C33 C32 C31 179.7(3)
C28 C29 C30 C31 0.3(5)
C33 C32 C31 C30 -0.5(5)
C29 C30 C31 C32 0.8(5)
C2 C3 C4 O1 -0.5(4)
C6 C3 C4 O1 179.9(3)
C2 C3 C4 C5 177.9(4)
C6 C3 C4 C5 -1.7(7)
C4 C3 C2 N1 1.1(4)
C6 C3 C2 N1 -179.3(3)
C4 C3 C2 C1 177.7(4)
C6 C3 C2 C1 -2.7(6)
C3 C2 N1 O1 -1.3(4)
C1 C2 N1 O1 -178.3(3)
C6 C10 C9 F5 143.1(5)
C11 C10 C9 F5 -38.0(6)
C6 C10 C9 F5' 111.6(13)
C11 C10 C9 F5' -69.5(13)
C6 C10 C9 F6 -110.2(3)
C11 C10 C9 F6 68.7(5)
C6 C10 C9 C8 5.2(5)
C11 C10 C9 C8 -175.9(4)
C3 C4 O1 N1 -0.2(4)
C5 C4 O1 N1 -178.9(3)
C2 N1 O1 C4 0.9(4)
F5 C9 C8 F4 65.4(14)
F5' C9 C8 F4 85.8(18)
F6 C9 C8 F4 -42.0(11)
C10 C9 C8 F4 -160.5(10)
F5 C9 C8 F3 -27.2(9)
F5' C9 C8 F3 -6.8(11)
F6 C9 C8 F3 -134.6(5)
C10 C9 C8 F3 106.9(5)
F5 C9 C8 F4' 117.1(13)
F5' C9 C8 F4' 137.5(19)
F6 C9 C8 F4' 9.7(11)
C10 C9 C8 F4' -108.7(11)
F5 C9 C8 C7 -140.8(8)
F5' C9 C8 C7 -120.3(12)
F6 C9 C8 C7 111.8(5)
C10 C9 C8 C7 -6.6(6)
F4 C8 C7 F1 -70.3(14)
F3 C8 C7 F1 27.2(9)
F4' C8 C7 F1 -115.4(13)
C9 C8 C7 F1 137.9(7)
F4 C8 C7 F2' 17(2)
F3 C8 C7 F2' 114.0(16)
F4' C8 C7 F2' -29(2)
C9 C8 C7 F2' -135.2(16)
F4 C8 C7 F2 45.0(13)
F3 C8 C7 F2 142.4(6)
F4' C8 C7 F2 -0.1(12)
C9 C8 C7 F2 -106.8(6)
F4 C8 C7 F1' -94.1(18)
F3 C8 C7 F1' 3.3(11)
F4' C8 C7 F1' -139.2(17)
C9 C8 C7 F1' 114.1(11)
F4 C8 C7 C6 157.5(10)
F3 C8 C7 C6 -105.0(5)
F4' C8 C7 C6 112.4(10)
C9 C8 C7 C6 5.7(6)
C10 C6 C7 F1 -134.5(7)
C3 C6 C7 F1 51.5(8)
C10 C6 C7 F2' 142.2(17)
C3 C6 C7 F2' -31.9(18)
C10 C6 C7 F2 104.1(6)
C3 C6 C7 F2 -69.9(7)
C10 C6 C7 C8 -2.7(5)
C3 C6 C7 C8 -176.7(4)
C10 C6 C7 F1' -108.9(10)
C3 C6 C7 F1' 77.1(11)
